data_1527776
loop_
_publ_author_name
'Mathur, M.D.'
'Frost, C.D.'

_publ_section_title
;
 Ce Ir2 Ge2, a new heavy fermion compound
;
_journal_name_full 'Journal of Alloys Compd.'
_journal_page_first 325
_journal_page_last 328
_journal_volume 215
_journal_year 1994
_chemical_formula_sum 'Ce Ge2 Ir2'
_space_group_IT_number 129
_symmetry_space_group_name_Hall 'P 4ab 2ab -1ab'
_symmetry_space_group_name_H-M 'P 4/n m m :1'
_cell_angle_alpha 90
_cell_angle_beta 90
_cell_angle_gamma 90
_cell_formula_units_Z 2
_cell_length_a 4.24
_cell_length_b 4.24
_cell_length_c 10.09
_cell_volume 181.394
_citation_journal_id_ASTM JALCEU
_cod_data_source_file Mathur_JALCEU_1994_285.cif
_cod_data_source_block Ce1Ge2Ir2
_cod_original_sg_symbol_Hall '-P 4a 2a (x-1/4,y+1/4,z)'
_cod_original_formula_sum 'Ce1 Ge2 Ir2'
_cod_database_code 1527776

loop_
_symmetry_equiv_pos_as_xyz
x,y,z
-y+1/2,x+1/2,z
-x,-y,z
y+1/2,-x+1/2,z
x+1/2,-y+1/2,-z
y,x,-z
-x+1/2,y+1/2,-z
-y,-x,-z
-x+1/2,-y+1/2,-z
y,-x,-z
x+1/2,y+1/2,-z
-y,x,-z
-x,y,z
-y+1/2,-x+1/2,z
x,-y,z
y+1/2,x+1/2,z

loop_
_atom_site_label
_atom_site_type_symbol
_atom_site_fract_x
_atom_site_fract_y
_atom_site_fract_z
_atom_site_occupancy
_atom_site_U_iso_or_equiv
Ir1 Ir 0 0 0 1 0.0
Ge2 Ge 0 0.5 0.86 1 0.0
Ce1 Ce 0 0.5 0.26 1 0.0
Ge1 Ge 0 0 0.5 1 0.0
Ir2 Ir 0 0.5 0.63 1 0.0
